data_1532701
loop_
_publ_author_name
'Latroche, M.'
'Joubert, J.M.'
'Percheron-Guegan, A.'
'Bouree-Vigneron, F.'

_publ_section_title
;
 Neutron diffraction study of the deuterides of the over-stoichiometric
 compounds La Ni5+x
;
_journal_name_full 'Journal of Solid State Chemistry'
_journal_page_first 1219
_journal_page_last 1229
_journal_volume 177
_journal_year 2004
_chemical_formula_sum 'D5.59 La0.95 Ni5.09'
_chemical_name_systematic 'La0.95 Ni5.09 D5.59'
_space_group_IT_number 183
_symmetry_space_group_name_Hall 'P 6 -2'
_symmetry_space_group_name_H-M 'P 6 m m'
_cell_angle_alpha 90
_cell_angle_beta 90
_cell_angle_gamma 120
_cell_formula_units_Z 1
_cell_length_a 5.3281
_cell_length_b 5.3281
_cell_length_c 4.2752
_cell_volume 105.107
_citation_journal_id_ASTM JSSCBI
_cod_data_source_file Latroche_JSSCBI_2004_1643.cif
_cod_data_source_block D5.59La0.95Ni5.09
_cod_database_code 1532701

loop_
_symmetry_equiv_pos_as_xyz
x,y,z
x-y,x,z
-y,x-y,z
-x,-y,z
-x+y,-x,z
y,-x+y,z
y,x,z
-x+y,y,z
-x,-x+y,z
-y,-x,z
x-y,-y,z
x,x-y,z

loop_
_atom_site_label
_atom_site_type_symbol
_atom_site_fract_x
_atom_site_fract_y
_atom_site_fract_z
_atom_site_occupancy
_atom_site_U_iso_or_equiv
La1 La 0 0 0.042 0.956 0.0
D4 D 0.24 0.48 0.342 0.098 0.0
D3 D 0.508 0 0.1095 0.413 0.0
Ni5 Ni 0 0 0.74 0.044 0.0
D1 D 0.3333 0.6667 0.635 0.28 0.0
Ni2 Ni 0.5 0 0.5 1 0.0
Ni1 Ni 0.3333 0.6667 0 0.869 0.0
Ni4 Ni 0 0 0.26 0.044 0.0
D2 D 0.142 0.284 0.5 0.327 0.0
Ni3 Ni 0.267 0.534 0 0.0437 0.0
